data_4500047
loop_
_publ_author_name
'Emilie Voisin'
'Thierry Maris'
'James D. Wuest'

_publ_section_title
;
 Crystal Structures of Spiroborates Derived from 2,2'-Dihydroxybiphenyl
;
_journal_name_full 'Cryst. Growth & Design'
_journal_page_first 308
_journal_page_last 318
_journal_paper_doi 10.1021/cg700803k
_journal_volume 8
_journal_year 2008
_chemical_compound_source 'Synthesized by the authors. See text'
_chemical_formula_moiety 'C24 H16 B O4, C3 H7 N O, C4 H12 N'
_chemical_formula_sum 'C31 H35 B N2 O5'
_chemical_formula_weight 526.42
_chemical_name_systematic
; 
 ? 
;
_space_group_IT_number 88
_symmetry_cell_setting tetragonal
_symmetry_space_group_name_Hall '-I 4ad'
_symmetry_space_group_name_H-M 'I 41/a :2'
_atom_sites_solution_hydrogens geom
_atom_sites_solution_primary direct
_atom_sites_solution_secondary difmap
_audit_creation_method SHELXL-97
_cell_angle_alpha 90.00
_cell_angle_beta 90.00
_cell_angle_gamma 90.00
_cell_formula_units_Z 16
_cell_length_a 30.5053(9)
_cell_length_b 30.5053(9)
_cell_length_c 12.1560(4)
_cell_measurement_reflns_used 11960
_cell_measurement_temperature 220(2)
_cell_measurement_theta_max 71.83
_cell_measurement_theta_min 2.90
_cell_volume 11312.0(6)
_computing_cell_refinement 'SMART (Bruker, 1999)'
_computing_data_collection 'SMART (Bruker, 1999)'
_computing_data_reduction 'SAINT (Bruker, 1999)'
_computing_molecular_graphics 'SHELXTL (Bruker, 1997)'
_computing_publication_material 'UdMX (local program)'
_computing_structure_refinement 'SHELXL97 (Sheldrick, 1997)'
_computing_structure_solution 'SHELXS97 (Sheldrick, 1997)'
_diffrn_ambient_temperature 220(2)
_diffrn_detector_area_resol_mean 5.5
_diffrn_measured_fraction_theta_full 0.993
_diffrn_measured_fraction_theta_max 0.983
_diffrn_measurement_device_type 'Bruker AXS Smart 2K/Platform'
_diffrn_measurement_method \w
_diffrn_radiation_monochromator graphite
_diffrn_radiation_source 'Sealed Tube'
_diffrn_radiation_type CuK\a
_diffrn_radiation_wavelength 1.54178
_diffrn_reflns_av_R_equivalents 0.052
_diffrn_reflns_av_sigmaI/netI 0.0454
_diffrn_reflns_limit_h_max 35
_diffrn_reflns_limit_h_min -37
_diffrn_reflns_limit_k_max 33
_diffrn_reflns_limit_k_min -37
_diffrn_reflns_limit_l_max 14
_diffrn_reflns_limit_l_min -13
_diffrn_reflns_number 34747
_diffrn_reflns_theta_full 70.00
_diffrn_reflns_theta_max 73.11
_diffrn_reflns_theta_min 2.90
_diffrn_standards_decay_% -1.54
_diffrn_standards_number 375
_exptl_absorpt_coefficient_mu 0.667
_exptl_absorpt_correction_T_max 0.9000
_exptl_absorpt_correction_T_min 0.7700
_exptl_absorpt_correction_type multi-scan
_exptl_absorpt_process_details 'Sadabs (Sheldrick,1996)'
_exptl_crystal_colour Colourless
_exptl_crystal_density_diffrn 1.236
_exptl_crystal_density_method 'not measured'
_exptl_crystal_description block
_exptl_crystal_F_000 4480
_exptl_crystal_size_max 0.35
_exptl_crystal_size_mid 0.26
_exptl_crystal_size_min 0.19
_refine_diff_density_max 0.385
_refine_diff_density_min -0.298
_refine_diff_density_rms 0.055
_refine_ls_extinction_expression Fc^*^=kFc[1+0.001xFc^2^\l^3^/sin(2\q)]^-1/4^
_refine_ls_extinction_method SHELXL
_refine_ls_goodness_of_fit_ref 1.066
_refine_ls_hydrogen_treatment constr
_refine_ls_matrix_type full
_refine_ls_number_parameters 396
_refine_ls_number_reflns 5558
_refine_ls_number_restraints 12
_refine_ls_restrained_S_all 1.516
_refine_ls_R_factor_all 0.1109
_refine_ls_R_factor_gt 0.0715
_refine_ls_shift/su_max 0.008
_refine_ls_shift/su_mean 0.014
_refine_ls_structure_factor_coef Fsqd
_refine_ls_weighting_details 'calc w=1/[\s^2^(Fo^2^)+(0.1130P)^2^] where P=(Fo^2^+2Fc^2^)/3'
_refine_ls_weighting_scheme calc
_refine_ls_wR_factor_gt 0.1983
_refine_ls_wR_factor_ref 0.2183
_reflns_number_gt 2990
_reflns_number_total 5558
_reflns_threshold_expression I>2\s(I)
_cod_data_source_file deposit.cif
_cod_data_source_block jiw797
_cod_original_sg_symbol_H-M I41/a
_cod_database_code 4500047

loop_
_symmetry_equiv_pos_as_xyz
'x, y, z'
'-y+3/4, x+1/4, z+1/4'
'-x+1/2, -y, z+1/2'
'y+3/4, -x+3/4, z+3/4'
'x+1/2, y+1/2, z+1/2'
'-y+5/4, x+3/4, z+3/4'
'-x+1, -y+1/2, z+1'
'y+5/4, -x+5/4, z+5/4'
'-x, -y, -z'
'y-3/4, -x-1/4, -z-1/4'
'x-1/2, y, -z-1/2'
'-y-3/4, x-3/4, -z-3/4'
'-x+1/2, -y+1/2, -z+1/2'
'y-1/4, -x+1/4, -z+1/4'
'x, y+1/2, -z'
'-y-1/4, x-1/4, -z-1/4'

loop_
_atom_site_label
_atom_site_type_symbol
_atom_site_fract_x
_atom_site_fract_y
_atom_site_fract_z
_atom_site_U_iso_or_equiv
_atom_site_adp_type
_atom_site_occupancy
_atom_site_symmetry_multiplicity
_atom_site_calc_flag
_atom_site_refinement_flags
_atom_site_disorder_assembly
_atom_site_disorder_group
O1 O -0.10719(8) -0.33126(8) -0.15008(18) 0.0529(7) Uani 1 1 d . . .
O2 O -0.18680(8) -0.33899(8) -0.15292(19) 0.0567(7) Uani 1 1 d . . .
O3 O -0.15474(8) -0.29670(7) -0.28645(17) 0.0481(6) Uani 1 1 d . . .
O4 O -0.13763(8) -0.37475(7) -0.28263(19) 0.0547(7) Uani 1 1 d . . .
C10 C -0.10754(13) -0.30614(12) -0.0584(3) 0.0533(9) Uani 1 1 d . . .
C11 C -0.13306(14) -0.31785(13) 0.0319(3) 0.0591(10) Uani 1 1 d . . .
C12 C -0.13065(18) -0.29161(16) 0.1270(3) 0.0788(14) Uani 1 1 d . . .
H12 H -0.1477 -0.2986 0.1889 0.089(15) Uiso 1 1 d R . .
C13 C -0.10332(19) -0.25581(17) 0.1322(4) 0.0854(15) Uani 1 1 d . . .
H13 H -0.1026 -0.2383 0.1957 0.088(14) Uiso 1 1 d R . .
C14 C -0.07775(17) -0.24496(16) 0.0429(4) 0.0822(15) Uani 1 1 d . . .
H14 H -0.0586 -0.2209 0.0466 0.091(15) Uiso 1 1 d R . .
C15 C -0.07944(14) -0.27013(14) -0.0520(4) 0.0655(11) Uani 1 1 d . . .
H15 H -0.0618 -0.2630 -0.1127 0.063(12) Uiso 1 1 d R . .
C20 C -0.18598(13) -0.36694(13) -0.0656(3) 0.0579(10) Uani 1 1 d . . .
C21 C -0.16129(13) -0.35724(13) 0.0280(3) 0.0578(10) Uani 1 1 d . . .
C22 C -0.16363(17) -0.38597(16) 0.1165(3) 0.0754(13) Uani 1 1 d . . .
H22 H -0.1475 -0.3799 0.1805 0.098(17) Uiso 1 1 d R . .
C23 C -0.18940(19) -0.42314(18) 0.1132(4) 0.0901(16) Uani 1 1 d . . .
H23 H -0.1906 -0.4421 0.1742 0.105(17) Uiso 1 1 d R . .
C24 C -0.21370(17) -0.43264(17) 0.0198(4) 0.0850(14) Uani 1 1 d . . .
H24 H -0.2309 -0.4581 0.0163 0.099(17) Uiso 1 1 d R . .
C25 C -0.21226(15) -0.40443(15) -0.0682(4) 0.0729(12) Uani 1 1 d . . .
H25 H -0.2290 -0.4108 -0.1311 0.063(12) Uiso 1 1 d R . .
C30 C -0.12831(12) -0.28906(11) -0.3743(3) 0.0473(9) Uani 1 1 d . . .
C31 C -0.12921(12) -0.31650(12) -0.4668(3) 0.0494(9) Uani 1 1 d . . .
C32 C -0.10357(14) -0.30515(14) -0.5572(3) 0.0646(11) Uani 1 1 d . . .
H32 H -0.1040 -0.3233 -0.6198 0.070(12) Uiso 1 1 d R . .
C33 C -0.07765(15) -0.26819(15) -0.5574(3) 0.0699(12) Uani 1 1 d . . .
H33 H -0.0609 -0.2612 -0.6197 0.067(12) Uiso 1 1 d R . .
C34 C -0.07647(14) -0.24160(14) -0.4656(3) 0.0649(11) Uani 1 1 d . . .
H34 H -0.0585 -0.2166 -0.4645 0.073(13) Uiso 1 1 d R . .
C35 C -0.10156(13) -0.25200(13) -0.3746(3) 0.0558(10) Uani 1 1 d . . .
H35 H -0.1009 -0.2338 -0.3123 0.052(10) Uiso 1 1 d R . .
C40 C -0.16000(12) -0.38367(12) -0.3763(3) 0.0507(9) Uani 1 1 d . . .
C41 C -0.15706(12) -0.35649(12) -0.4685(3) 0.0503(9) Uani 1 1 d . . .
C42 C -0.17969(13) -0.36891(14) -0.5637(3) 0.0619(11) Uani 1 1 d . . .
H42 H -0.1791 -0.3504 -0.6255 0.068(12) Uiso 1 1 d R . .
C43 C -0.20328(14) -0.40721(15) -0.5692(4) 0.0704(12) Uani 1 1 d . . .
H43 H -0.2182 -0.4149 -0.6340 0.094(15) Uiso 1 1 d R . .
C44 C -0.20486(14) -0.43438(14) -0.4783(4) 0.0678(12) Uani 1 1 d . . .
H44 H -0.2204 -0.4609 -0.4819 0.081(14) Uiso 1 1 d R . .
C45 C -0.18365(13) -0.42272(13) -0.3822(3) 0.0600(10) Uani 1 1 d . . .
H45 H -0.1848 -0.4412 -0.3204 0.063(12) Uiso 1 1 d R . .
B1 B -0.14641(13) -0.33524(13) -0.2183(3) 0.0471(10) Uani 1 1 d . . .
N1 N -0.061130(16) -0.456390(14) -0.12291(4) 0.0663(2) Uani 1 1 d D . .
C1 C -0.10554(3) -0.46844(3) -0.15563(12) 0.1392(6) Uani 1 1 d D . .
H1A H -0.1168 -0.4906 -0.1058 0.209 Uiso 1 1 calc R . .
H1B H -0.1051 -0.4800 -0.2299 0.209 Uiso 1 1 calc R . .
H1C H -0.1242 -0.4427 -0.1530 0.209 Uiso 1 1 calc R . .
C2 C -0.03237(4) -0.49434(3) -0.13343(11) 0.1224(5) Uani 1 1 d D . .
H2A H -0.0271 -0.5003 -0.2107 0.184 Uiso 1 1 calc R . .
H2B H -0.0461 -0.5196 -0.0995 0.184 Uiso 1 1 calc R . .
H2C H -0.0047 -0.4883 -0.0971 0.184 Uiso 1 1 calc R . .
C3 C -0.06137(5) -0.44150(6) -0.00880(10) 0.1822(11) Uani 1 1 d D . .
H3A H -0.0317 -0.4343 0.0137 0.273 Uiso 1 1 calc R . .
H3B H -0.0728 -0.4646 0.0380 0.273 Uiso 1 1 calc R . .
H3C H -0.0798 -0.4157 -0.0022 0.273 Uiso 1 1 calc R . .
C4 C -0.04529(3) -0.42117(4) -0.19372(14) 0.1874(11) Uani 1 1 d D . .
H4A H -0.0307 -0.4336 -0.2573 0.281 Uiso 1 1 calc R . .
H4B H -0.0248 -0.4030 -0.1531 0.281 Uiso 1 1 calc R . .
H4C H -0.0699 -0.4034 -0.2178 0.281 Uiso 1 1 calc R . .
O50 O -0.06484(6) -0.47697(6) 0.59575(15) 0.1152(5) Uani 0.50 1 d PD A 1
C50 C -0.06038(6) -0.45344(10) 0.5190(2) 0.1367(9) Uani 0.50 1 d PD A 1
H50 H -0.0543 -0.4246 0.5419 0.164 Uiso 0.50 1 calc P B 1
N50 N -0.06152(8) -0.45618(9) 0.4063(3) 0.1209(9) Uani 0.50 1 d PD A 1
C51 C -0.0698(2) -0.49498(11) 0.3622(3) 0.1366(9) Uani 0.50 1 d PD A 1
H51A H -0.0467 -0.5024 0.3106 0.257 Uiso 0.50 1 calc PR A 1
H51B H -0.0976 -0.4940 0.3239 0.257 Uiso 0.50 1 calc PR A 1
H51C H -0.0710 -0.5170 0.4197 0.257 Uiso 0.50 1 calc PR A 1
C52 C -0.05462(11) -0.42117(11) 0.3479(2) 0.1350(9) Uani 0.50 1 d PD A 1
H52A H -0.0583 -0.4288 0.2710 0.162 Uiso 0.50 1 d PR A 1
H52B H -0.0755 -0.3985 0.3677 0.162 Uiso 0.50 1 d PR A 1
H52C H -0.0250 -0.4105 0.3599 0.162 Uiso 0.50 1 d PR A 1
O60 O 0.01144(7) -0.47416(8) 0.3947(2) 0.1345(6) Uani 0.50 1 d PD C 2
C60 C -0.01939(7) -0.45782(8) 0.3520(2) 0.1599(13) Uani 0.50 1 d PD C 2
H60 H -0.0110 -0.4437 0.2866 0.192 Uiso 0.50 1 calc P D 2
N60 N -0.06362(10) -0.45328(7) 0.3690(3) 0.1424(14) Uani 0.50 1 d PD C 2
C61 C -0.08062(9) -0.47148(10) 0.4581(2) 0.1230(8) Uani 0.50 1 d PD C 2
H61A H -0.1111 -0.4788 0.4446 0.148 Uiso 0.50 1 calc PR C 2
H61B H -0.0787 -0.4511 0.5191 0.148 Uiso 0.50 1 calc PR C 2
H61C H -0.0645 -0.4979 0.4759 0.148 Uiso 0.50 1 calc PR C 2
C62 C -0.08695(9) -0.43159(10) 0.2979(2) 0.1348(9) Uani 0.50 1 d PD C 2
H62A H -0.0702 -0.4276 0.2308 0.162 Uiso 0.50 1 calc PR C 2
H62B H -0.0945 -0.4032 0.3281 0.162 Uiso 0.50 1 calc PR C 2
H62C H -0.1135 -0.4478 0.2817 0.162 Uiso 0.50 1 calc PR C 2

loop_
_atom_site_aniso_label
_atom_site_aniso_U_11
_atom_site_aniso_U_22
_atom_site_aniso_U_33
_atom_site_aniso_U_23
_atom_site_aniso_U_13
_atom_site_aniso_U_12
O1 0.0577(15) 0.0665(16) 0.0344(14) -0.0010(11) -0.0064(11) 0.0017(12)
O2 0.0576(16) 0.0724(17) 0.0401(15) 0.0116(12) -0.0011(11) -0.0026(12)
O3 0.0613(15) 0.0507(14) 0.0323(13) 0.0016(10) 0.0015(11) 0.0028(11)
O4 0.0711(17) 0.0530(15) 0.0398(14) 0.0011(11) -0.0164(12) 0.0058(12)
C10 0.066(2) 0.060(2) 0.034(2) 0.0017(16) -0.0155(17) 0.0071(18)
C11 0.078(3) 0.063(2) 0.037(2) 0.0024(17) -0.0105(18) 0.009(2)
C12 0.120(4) 0.084(3) 0.032(2) -0.001(2) -0.008(2) 0.016(3)
C13 0.129(5) 0.077(3) 0.051(3) -0.012(2) -0.033(3) 0.006(3)
C14 0.104(4) 0.066(3) 0.076(3) -0.004(2) -0.045(3) -0.002(3)
C15 0.071(3) 0.068(3) 0.057(3) 0.005(2) -0.022(2) -0.001(2)
C20 0.063(2) 0.066(3) 0.044(2) 0.0101(18) 0.0088(18) 0.0002(19)
C21 0.076(3) 0.064(2) 0.034(2) 0.0044(17) 0.0045(18) 0.006(2)
C22 0.111(4) 0.074(3) 0.041(3) 0.011(2) 0.010(2) 0.007(3)
C23 0.121(4) 0.083(4) 0.067(3) 0.027(3) 0.026(3) 0.002(3)
C24 0.098(4) 0.078(3) 0.079(4) 0.017(3) 0.019(3) -0.014(3)
C25 0.072(3) 0.081(3) 0.066(3) 0.007(2) 0.005(2) -0.015(2)
C30 0.056(2) 0.052(2) 0.0332(19) 0.0033(15) -0.0039(15) 0.0049(16)
C31 0.057(2) 0.059(2) 0.0323(19) 0.0024(16) -0.0052(15) 0.0066(17)
C32 0.081(3) 0.076(3) 0.037(2) -0.003(2) 0.0025(19) 0.001(2)
C33 0.081(3) 0.083(3) 0.046(2) 0.010(2) 0.015(2) -0.003(2)
C34 0.073(3) 0.065(3) 0.057(3) 0.012(2) 0.001(2) -0.010(2)
C35 0.071(3) 0.055(2) 0.041(2) 0.0010(17) -0.0046(18) 0.0012(19)
C40 0.059(2) 0.053(2) 0.040(2) -0.0059(16) -0.0068(16) 0.0087(17)
C41 0.058(2) 0.056(2) 0.037(2) -0.0040(16) -0.0039(16) 0.0078(17)
C42 0.076(3) 0.072(3) 0.038(2) -0.0057(19) -0.0053(18) 0.000(2)
C43 0.079(3) 0.082(3) 0.050(3) -0.022(2) -0.015(2) 0.001(2)
C44 0.073(3) 0.057(3) 0.073(3) -0.016(2) -0.009(2) -0.004(2)
C45 0.072(3) 0.049(2) 0.059(3) -0.0011(19) -0.007(2) 0.0025(19)
B1 0.056(2) 0.055(2) 0.030(2) 0.0032(17) -0.0042(17) 0.0014(18)
N1 0.0622(3) 0.0534(3) 0.0833(4) 0.0109(2) -0.0112(2) -0.00632(16)
C1 0.0957(6) 0.1092(7) 0.2128(16) 0.0518(9) -0.0744(8) -0.0417(5)
C2 0.1260(8) 0.0913(6) 0.1499(11) -0.0021(6) -0.0458(8) 0.0406(6)
C3 0.1203(10) 0.218(2) 0.208(2) -0.1071(19) -0.0231(12) 0.0138(11)
C4 0.0955(7) 0.1293(9) 0.337(3) 0.1411(15) 0.0036(11) 0.0007(6)
O50 0.1156(11) 0.1156(10) 0.1143(12) -0.0004(9) 0.0015(10) -0.0022(8)
C50 0.135(2) 0.137(2) 0.138(3) 0.006(2) -0.0048(19) 0.0023(17)
N50 0.117(2) 0.1183(19) 0.127(2) -0.0051(15) 0.0047(14) -0.0050(14)
C51 0.129(2) 0.139(3) 0.142(2) 0.012(6) -0.005(5) 0.002(4)
C52 0.130(2) 0.142(3) 0.133(2) -0.002(2) 0.0037(19) -0.0051(18)
O60 0.1343(15) 0.1379(15) 0.1312(16) 0.0005(13) -0.0002(12) 0.0010(11)
C60 0.166(3) 0.148(3) 0.166(4) 0.001(3) -0.010(3) -0.007(2)
N60 0.140(3) 0.144(3) 0.143(3) -0.002(2) -0.003(2) 0.003(2)
C61 0.127(2) 0.1194(18) 0.123(2) -0.0027(16) 0.0022(17) -0.0014(15)
C62 0.133(2) 0.138(2) 0.133(2) -0.0016(19) -0.0055(18) 0.0002(17)

loop_
_atom_type_symbol
_atom_type_description
_atom_type_scat_dispersion_real
_atom_type_scat_dispersion_imag
_atom_type_scat_source
C C 0.0181 0.0091 'International Tables Vol C Tables 4.2.6.8 and 6.1.1.4'
H H 0.0000 0.0000 'International Tables Vol C Tables 4.2.6.8 and 6.1.1.4'
B B 0.0090 0.0039 'International Tables Vol C Tables 4.2.6.8 and 6.1.1.4'
N N 0.0311 0.0180 'International Tables Vol C Tables 4.2.6.8 and 6.1.1.4'
O O 0.0492 0.0322 'International Tables Vol C Tables 4.2.6.8 and 6.1.1.4'

loop_
_geom_angle_atom_site_label_1
_geom_angle_atom_site_label_2
_geom_angle_atom_site_label_3
_geom_angle
_geom_angle_publ_flag
C10 O1 B1 120.6(3) y
C20 O2 B1 117.0(3) y
C30 O3 B1 118.7(3) y
C40 O4 B1 121.5(3) y
O1 C10 C11 120.6(4) y
O1 C10 C15 119.2(4) y
C11 C10 C15 120.1(4) y
C10 C11 C12 118.2(4) y
C10 C11 C21 120.6(3) y
C12 C11 C21 121.3(4) y
C13 C12 C11 121.4(5) y
C13 C12 H12 118.6 ?
C11 C12 H12 120.1 ?
C12 C13 C14 119.9(4) y
C12 C13 H13 120.3 ?
C14 C13 H13 119.8 ?
C13 C14 C15 120.1(5) y
C13 C14 H14 120.2 ?
C15 C14 H14 119.7 ?
C14 C15 C10 120.4(5) y
C14 C15 H15 120.2 ?
C10 C15 H15 119.4 ?
O2 C20 C21 120.8(4) y
O2 C20 C25 119.0(4) y
C21 C20 C25 120.1(4) y
C22 C21 C20 118.0(4) y
C22 C21 C11 121.1(4) y
C20 C21 C11 120.9(3) y
C23 C22 C21 121.7(5) y
C23 C22 H22 119 ?
C21 C22 H22 119.3 ?
C22 C23 C24 120.0(4) y
C22 C23 H23 120.3 ?
C24 C23 H23 119.7 ?
C25 C24 C23 119.3(5) y
C25 C24 H24 120.1 ?
C23 C24 H24 120.6 ?
C24 C25 C20 120.9(5) y
C24 C25 H25 119.2 ?
C20 C25 H25 119.9 ?
O3 C30 C35 119.2(3) y
O3 C30 C31 121.1(3) y
C35 C30 C31 119.6(3) y
C32 C31 C30 118.3(4) y
C32 C31 C41 120.9(3) y
C30 C31 C41 120.8(3) y
C33 C32 C31 121.8(4) y
C33 C32 H32 119.3 ?
C31 C32 H32 119 ?
C32 C33 C34 119.7(4) y
C32 C33 H33 120.1 ?
C34 C33 H33 120.3 ?
C33 C34 C35 119.9(4) y
C33 C34 H34 120.3 ?
C35 C34 H34 119.8 ?
C34 C35 C30 120.8(4) y
C34 C35 H35 119.8 ?
C30 C35 H35 119.4 ?
O4 C40 C45 118.4(3) y
O4 C40 C41 121.5(3) y
C45 C40 C41 119.9(3) y
C40 C41 C42 118.1(4) y
C40 C41 C31 120.8(3) y
C42 C41 C31 121.0(3) y
C43 C42 C41 121.9(4) y
C43 C42 H42 118.8 ?
C41 C42 H42 119.3 ?
C42 C43 C44 119.3(4) y
C42 C43 H43 120.4 ?
C44 C43 H43 120.3 ?
C43 C44 C45 120.3(4) y
C43 C44 H44 119.9 ?
C45 C44 H44 119.8 ?
C44 C45 C40 120.4(4) y
C44 C45 H45 120.2 ?
C40 C45 H45 119.4 ?
O3 B1 O4 113.1(3) y
O3 B1 O1 113.4(3) y
O4 B1 O1 102.8(3) y
O3 B1 O2 102.9(3) y
O4 B1 O2 112.3(3) y
O1 B1 O2 112.7(3) y
C1 N1 C2 109.56(5) y
C1 N1 C4 109.41(5) y
C2 N1 C4 109.49(5) y
C1 N1 C3 109.44(6) y
C2 N1 C3 109.47(6) y
C4 N1 C3 109.45(6) y
N1 C1 H1A 109.5 ?
N1 C1 H1B 109.4 ?
H1A C1 H1B 109.5 ?
N1 C1 H1C 109.5 ?
H1A C1 H1C 109.5 ?
H1B C1 H1C 109.5 ?
N1 C2 H2A 109.5 ?
N1 C2 H2B 109.5 ?
H2A C2 H2B 109.5 ?
N1 C2 H2C 109.5 ?
H2A C2 H2C 109.5 ?
H2B C2 H2C 109.5 ?
N1 C3 H3A 109.5 ?
N1 C3 H3B 109.5 ?
H3A C3 H3B 109.5 ?
N1 C3 H3C 109.5 ?
H3A C3 H3C 109.5 ?
H3B C3 H3C 109.5 ?
N1 C4 H4A 109.5 ?
N1 C4 H4B 109.5 ?
H4A C4 H4B 109.5 ?
N1 C4 H4C 109.5 ?
H4A C4 H4C 109.5 ?
H4B C4 H4C 109.5 ?
O50 C50 N50 138.2(3) y
O50 C50 H50 110.9 ?
N50 C50 H50 110.9 ?
C52 N50 C51 123.0(2) y
C52 N50 C50 119.41(18) y
C51 N50 C50 117.64(18) y
N50 C51 H51A 109.5 ?
N50 C51 H51B 109.4 ?
H51A C51 H51B 109.5 ?
N50 C51 H51C 109.6 ?
H51A C51 H51C 109.5 ?
H51B C51 H51C 109.5 ?
N50 C52 H52A 108.1 ?
N50 C52 H52B 110.1 ?
H52A C52 H52B 109.5 ?
N50 C52 H52C 110.2 ?
H52A C52 H52C 109.5 ?
H52B C52 H52C 109.5 ?
O60 C60 N60 139.3(2) y
O60 C60 H60 110.3 ?
N60 C60 H60 110.4 ?
C62 N60 C61 122.9(2) y
C62 N60 C60 119.33(18) y
C61 N60 C60 117.79(18) y
N60 C61 H61A 109.5 ?
N60 C61 H61B 109.2 ?
H61A C61 H61B 109.5 ?
N60 C61 H61C 109.6 ?
H61A C61 H61C 109.5 ?
H61B C61 H61C 109.5 ?
N60 C62 H62A 109.4 ?
N60 C62 H62B 109.5 ?
H62A C62 H62B 109.5 ?
N60 C62 H62C 109.5 ?
H62A C62 H62C 109.5 ?
H62B C62 H62C 109.5 ?

loop_
_geom_bond_atom_site_label_1
_geom_bond_atom_site_label_2
_geom_bond_distance
_geom_bond_publ_flag
O1 C10 1.353(4) y
O1 B1 1.461(4) y
O2 C20 1.362(4) y
O2 B1 1.471(4) y
O3 C30 1.358(4) y
O3 B1 1.460(4) y
O4 C40 1.355(4) y
O4 B1 1.461(5) y
C10 C11 1.392(5) y
C10 C15 1.395(5) y
C11 C12 1.408(5) y
C11 C21 1.479(6) y
C12 C13 1.376(7) y
C12 H12 0.9398 ?
C13 C14 1.377(7) y
C13 H13 0.9398 ?
C14 C15 1.386(6) y
C14 H14 0.9394 ?
C15 H15 0.9399 ?
C20 C21 1.396(5) y
C20 C25 1.397(5) y
C21 C22 1.389(5) y
C22 C23 1.380(7) y
C22 H22 0.9399 ?
C23 C24 1.387(7) y
C23 H23 0.9398 ?
C24 C25 1.373(6) y
C24 H24 0.9395 ?
C25 H25 0.9399 ?
C30 C35 1.394(5) y
C30 C31 1.402(5) y
C31 C32 1.393(5) y
C31 C41 1.487(5) y
C32 C33 1.377(6) y
C32 H32 0.94 ?
C33 C34 1.379(6) y
C33 H33 0.9396 ?
C34 C35 1.382(5) y
C34 H34 0.9395 ?
C35 H35 0.9398 ?
C40 C45 1.395(5) y
C40 C41 1.396(5) y
C41 C42 1.400(5) y
C42 C43 1.374(6) y
C42 H42 0.9398 ?
C43 C44 1.382(6) y
C43 H43 0.9399 ?
C44 C45 1.382(5) y
C44 H44 0.9396 ?
C45 H45 0.9398 ?
N1 C1 1.4591(7) y
N1 C2 1.4582(7) y
N1 C4 1.4591(8) y
N1 C3 1.4596(9) y
C1 H1a 0.97 ?
C1 H1b 0.97 ?
C1 H1c 0.97 ?
C2 H2a 0.97 ?
C2 H2b 0.97 ?
C2 H2c 0.97 ?
C3 H3a 0.97 ?
C3 H3b 0.97 ?
C3 H3c 0.97 ?
C4 H4a 0.97 ?
C4 H4b 0.97 ?
C4 H4c 0.97 ?
O50 C50 1.185(2) y
C50 N50 1.373(3) y
C50 H50 0.9389 ?
N50 C52 1.299(2) y
N50 C51 1.324(2) y
C51 H51a 0.97 ?
C51 H51b 0.97 ?
C51 H51c 0.97 ?
C52 H52a 0.97 ?
C52 H52b 0.9701 ?
C52 H52c 0.9703 ?
O60 C60 1.184(2) y
C60 N60 1.372(3) y
C60 H60 0.9395 ?
N60 C62 1.300(2) y
N60 C61 1.323(2) y
C61 H61a 0.97 ?
C61 H61b 0.97 ?
C61 H61c 0.97 ?
C62 H62a 0.97 ?
C62 H62b 0.97 ?
C62 H62c 0.97 ?

loop_
_geom_torsion_atom_site_label_1
_geom_torsion_atom_site_label_2
_geom_torsion_atom_site_label_3
_geom_torsion_atom_site_label_4
_geom_torsion
_geom_torsion_publ_flag
B1 O1 C10 C11 66.9(4) y
B1 O1 C10 C15 -117.9(4) y
O1 C10 C11 C12 177.2(3) y
C15 C10 C11 C12 2.1(6) y
O1 C10 C11 C21 -1.9(5) y
C15 C10 C11 C21 -176.9(3) y
C10 C11 C12 C13 -1.2(6) y
C21 C11 C12 C13 177.8(4) y
C11 C12 C13 C14 0.3(7) y
C12 C13 C14 C15 -0.2(7) y
C13 C14 C15 C10 1.0(6) y
O1 C10 C15 C14 -177.2(3) y
C11 C10 C15 C14 -2.0(6) y
B1 O2 C20 C21 70.1(5) y
B1 O2 C20 C25 -113.6(4) y
O2 C20 C21 C22 176.7(3) y
C25 C20 C21 C22 0.4(6) y
O2 C20 C21 C11 -4.1(6) y
C25 C20 C21 C11 179.6(4) y
C10 C11 C21 C22 136.9(4) y
C12 C11 C21 C22 -42.1(6) y
C10 C11 C21 C20 -42.3(6) y
C12 C11 C21 C20 138.7(4) y
C20 C21 C22 C23 0.1(6) y
C11 C21 C22 C23 -179.1(4) y
C21 C22 C23 C24 0.2(7) y
C22 C23 C24 C25 -0.9(8) y
C23 C24 C25 C20 1.4(7) y
O2 C20 C25 C24 -177.5(4) y
C21 C20 C25 C24 -1.2(7) y
B1 O3 C30 C35 -114.5(4) y
B1 O3 C30 C31 68.8(4) y
O3 C30 C31 C32 175.6(3) y
C35 C30 C31 C32 -1.1(5) y
O3 C30 C31 C41 -4.0(5) y
C35 C30 C31 C41 179.4(3) y
C30 C31 C32 C33 0.3(6) y
C41 C31 C32 C33 179.8(4) y
C31 C32 C33 C34 0.6(7) y
C32 C33 C34 C35 -0.6(6) y
C33 C34 C35 C30 -0.3(6) y
O3 C30 C35 C34 -175.6(3) y
C31 C30 C35 C34 1.1(5) y
B1 O4 C40 C45 -121.2(4) y
B1 O4 C40 C41 63.7(5) y
O4 C40 C41 C42 177.3(3) y
C45 C40 C41 C42 2.4(5) y
O4 C40 C41 C31 -0.2(5) y
C45 C40 C41 C31 -175.2(3) y
C32 C31 C41 C40 138.7(4) y
C30 C31 C41 C40 -41.8(5) y
C32 C31 C41 C42 -38.8(5) y
C30 C31 C41 C42 140.8(4) y
C40 C41 C42 C43 -1.9(6) y
C31 C41 C42 C43 175.7(4) y
C41 C42 C43 C44 0.1(6) y
C42 C43 C44 C45 1.3(6) y
C43 C44 C45 C40 -0.7(6) y
O4 C40 C45 C44 -176.3(3) y
C41 C40 C45 C44 -1.1(6) y
C30 O3 B1 O4 -44.4(4) y
C30 O3 B1 O1 72.3(4) y
C30 O3 B1 O2 -165.7(3) y
C40 O4 B1 O3 -39.2(5) y
C40 O4 B1 O1 -161.9(3) y
C40 O4 B1 O2 76.7(4) y
C10 O1 B1 O3 75.9(4) y
C10 O1 B1 O4 -161.6(3) y
C10 O1 B1 O2 -40.5(4) y
C20 O2 B1 O3 -167.6(3) y
C20 O2 B1 O4 70.5(4) y
C20 O2 B1 O1 -45.0(4) y
O50 C50 N50 C52 179.98(5) y
O50 C50 N50 C51 0.01(5) y
O60 C60 N60 C62 -179.97(5) y
O60 C60 N60 C61 -0.03(5) y
